data_7719086
loop_
_publ_author_name
'Sabharwal, Gazal'
'Dwivedi, Khilesh C.'
'Balakrishna, Maravanji S.'

_publ_section_title
;
 Sterically hindered P,N-type amidophosphines
 {{(<i>o</i>-PPh<sub>2</sub>)C<sub>6</sub>H<sub>4</sub>}C(O)NH(R)}:
 synthesis, transition metal chemistry, and catalytic activity in
 stereoselective Heck coupling of aryl chlorides.
;
_journal_issue 30
_journal_name_full 'Dalton transactions (Cambridge, England : 2003)'
_journal_page_first 11551
_journal_page_last 11562
_journal_paper_doi 10.1039/d5dt01353d
_journal_volume 54
_journal_year 2025
_chemical_formula_moiety 'C31 H31 Cl N O P Pd'
_chemical_formula_sum 'C31 H31 Cl N O P Pd'
_chemical_formula_weight 606.39
_space_group_crystal_system monoclinic
_space_group_IT_number 14
_space_group_name_Hall '-P 2yn'
_space_group_name_H-M_alt 'P 1 21/n 1'
_atom_sites_solution_hydrogens geom
_audit_creation_date 2025-06-04
_audit_creation_method
;
Olex2 1.5
(compiled 2024.02.16 svn.r378c4104 for OlexSys, GUI svn.r6928)
;
_audit_update_record
;
2025-06-04 deposited with the CCDC.	2025-07-10 downloaded from the CCDC.
;
_cell_angle_alpha 90
_cell_angle_beta 96.442(2)
_cell_angle_gamma 90
_cell_formula_units_Z 4
_cell_length_a 9.7141(6)
_cell_length_b 14.3721(9)
_cell_length_c 19.5667(11)
_cell_measurement_reflns_used 6585
_cell_measurement_temperature 150(2)
_cell_measurement_theta_max 27.74
_cell_measurement_theta_min 2.25
_cell_volume 2714.5(3)
_computing_cell_refinement 'SAINT V8.40A (Bruker, 2019)'
_computing_data_reduction 'SAINT V8.40A (Bruker, 2019)'
_computing_molecular_graphics 'Olex2 1.5 (Dolomanov et al., 2009)'
_computing_publication_material 'Olex2 1.5 (Dolomanov et al., 2009)'
_computing_structure_refinement 'SHELXL 2018/3 (Sheldrick, 2015)'
_computing_structure_solution 'SHELXT 2014/5 (Sheldrick, 2014)'
_diffrn_ambient_temperature 150.00
_diffrn_measured_fraction_theta_full 1.000
_diffrn_measured_fraction_theta_max 1.000
_diffrn_measurement_device_type 'Bruker APEX-II CCD'
_diffrn_measurement_method '\f and \w scans'
_diffrn_radiation_type MoK\a
_diffrn_radiation_wavelength 0.71073
_diffrn_reflns_av_R_equivalents 0.1027
_diffrn_reflns_av_unetI/netI 0.0490
_diffrn_reflns_Laue_measured_fraction_full 1.000
_diffrn_reflns_Laue_measured_fraction_max 1.000
_diffrn_reflns_limit_h_max 11
_diffrn_reflns_limit_h_min -11
_diffrn_reflns_limit_k_max 17
_diffrn_reflns_limit_k_min -17
_diffrn_reflns_limit_l_max 23
_diffrn_reflns_limit_l_min -22
_diffrn_reflns_number 47197
_diffrn_reflns_point_group_measured_fraction_full 1.000
_diffrn_reflns_point_group_measured_fraction_max 1.000
_diffrn_reflns_theta_full 25.000
_diffrn_reflns_theta_max 25.000
_diffrn_reflns_theta_min 1.762
_diffrn_source_current 1.4
_diffrn_source_power 0.07
_diffrn_source_voltage 50.0
_diffrn_standards_number 0
_exptl_absorpt_coefficient_mu 0.866
_exptl_absorpt_correction_T_max 0.7457
_exptl_absorpt_correction_T_min 0.5167
_exptl_absorpt_correction_type multi-scan
_exptl_absorpt_process_details
;
SADABS-2016/2 (Bruker,2016/2) was used for absorption correction.
wR2(int) was 0.1391 before and 0.0763 after correction.
The Ratio of minimum to maximum transmission is 0.6929.
The \l/2 correction factor is Not present.
;
_exptl_crystal_colour yellow
_exptl_crystal_colour_primary yellow
_exptl_crystal_density_diffrn 1.484
_exptl_crystal_description needle
_exptl_crystal_F_000 1240
_exptl_crystal_size_max 0.102
_exptl_crystal_size_mid 0.061
_exptl_crystal_size_min 0.042
_refine_diff_density_max 0.937
_refine_diff_density_min -0.682
_refine_diff_density_rms 0.105
_refine_ls_extinction_method none
_refine_ls_goodness_of_fit_ref 1.060
_refine_ls_hydrogen_treatment constr
_refine_ls_matrix_type full
_refine_ls_number_parameters 329
_refine_ls_number_reflns 4781
_refine_ls_number_restraints 0
_refine_ls_restrained_S_all 1.060
_refine_ls_R_factor_all 0.0706
_refine_ls_R_factor_gt 0.0450
_refine_ls_shift/su_max 0.001
_refine_ls_shift/su_mean 0.000
_refine_ls_structure_factor_coef Fsqd
_refine_ls_weighting_details 'w=1/[\s^2^(Fo^2^)+(0.0515P)^2^+7.5265P] where P=(Fo^2^+2Fc^2^)/3'
_refine_ls_weighting_scheme calc
_refine_ls_wR_factor_gt 0.1106
_refine_ls_wR_factor_ref 0.1272
_reflns_Friedel_coverage 0.000
_reflns_number_gt 3638
_reflns_number_total 4781
_reflns_threshold_expression 'I > 2\s(I)'
_cod_data_source_file d5dt01353d2.cif
_cod_data_source_block complex_1
_cod_depositor_comments 'Adding full bibliography for 7719085--7719094.cif.'
_cod_database_code 7719086
_shelx_shelxl_version_number 2018/3
_shelx_space_group_comment
;
The symmetry employed for this shelxl refinement is uniquely defined
by the following loop, which should always be used as a source of
symmetry information in preference to the above space-group names.
They are only intended as comments.
;
_shelx_estimated_absorpt_t_max 0.965
_shelx_estimated_absorpt_t_min 0.917
_olex2_refinement_description
;
1. Fixed Uiso
 At 1.2 times of:
  All C(H) groups
 At 1.5 times of:
  All C(H,H,H) groups
2.a Ternary CH refined with riding coordinates:
 C17(H17), C14(H14)
2.b Aromatic/amide H refined with riding coordinates:
 C12(H12), C11(H11), C10(H10), C5(H5), C4(H4), C3(H3), C2(H2), C25(H25),
 C24(H24), C23(H23), C22(H22), C21(H21), C27(H27), C28(H28), C29(H29), C30(H30),
  C31(H31)
2.c Idealised Me refined as rotating group:
 C19(H19A,H19B,H19C), C18(H18A,H18B,H18C), C15(H15A,H15B,H15C), C16(H16A,H16B,
 H16C)
;
_olex2_submission_special_instructions 'No special instructions were received'

loop_
_space_group_symop_operation_xyz
'x, y, z'
'-x+1/2, y+1/2, -z+1/2'
'-x, -y, -z'
'x-1/2, -y-1/2, z-1/2'

loop_
_atom_site_label
_atom_site_type_symbol
_atom_site_fract_x
_atom_site_fract_y
_atom_site_fract_z
_atom_site_U_iso_or_equiv
_atom_site_adp_type
_atom_site_occupancy
_atom_site_site_symmetry_order
_atom_site_calc_flag
_atom_site_refinement_flags_posn
_atom_site_refinement_flags_adp
_atom_site_refinement_flags_occupancy
_atom_site_disorder_assembly
_atom_site_disorder_group
Pd1 Pd 0.42991(4) 0.60445(3) 0.53030(2) 0.03198(15) Uani 1 1 d . . . . .
Cl1 Cl 0.40233(16) 0.43563(9) 0.54220(7) 0.0431(4) Uani 1 1 d . . . . .
P1 P 0.45604(13) 0.75489(9) 0.51238(6) 0.0270(3) Uani 1 1 d . . . . .
N1 N 0.2934(4) 0.6339(3) 0.5993(2) 0.0261(9) Uani 1 1 d . . . . .
O1 O 0.1371(4) 0.7180(3) 0.65138(18) 0.0394(9) Uani 1 1 d . . . . .
C26 C 0.5284(5) 0.7882(4) 0.4342(2) 0.0315(12) Uani 1 1 d . . . . .
C8 C 0.2986(5) 0.5668(3) 0.6550(2) 0.0282(11) Uani 1 1 d . . . . .
C13 C 0.4069(5) 0.5710(4) 0.7088(3) 0.0332(12) Uani 1 1 d . . . . .
C12 C 0.4109(6) 0.5038(4) 0.7608(3) 0.0383(13) Uani 1 1 d . . . . .
H12 H 0.484042 0.505207 0.797335 0.046 Uiso 1 1 calc R U . . .
C11 C 0.3114(7) 0.4358(4) 0.7602(3) 0.0433(14) Uani 1 1 d . . . . .
H11 H 0.315659 0.390768 0.795856 0.052 Uiso 1 1 calc R U . . .
C10 C 0.2057(7) 0.4338(4) 0.7073(3) 0.0439(14) Uani 1 1 d . . . . .
H10 H 0.136595 0.387073 0.707486 0.053 Uiso 1 1 calc R U . . .
C9 C 0.1960(6) 0.4973(4) 0.6538(3) 0.0377(13) Uani 1 1 d . . . . .
C17 C 0.0764(7) 0.4899(4) 0.5970(3) 0.0491(16) Uani 1 1 d . . . . .
H17 H 0.100361 0.527974 0.557245 0.059 Uiso 1 1 calc R U . . .
C19 C -0.0542(7) 0.5289(5) 0.6197(4) 0.065(2) Uani 1 1 d . . . . .
H19A H -0.037458 0.592592 0.636406 0.097 Uiso 1 1 calc R U . . .
H19B H -0.083629 0.490263 0.656664 0.097 Uiso 1 1 calc R U . . .
H19C H -0.127031 0.529264 0.580692 0.097 Uiso 1 1 calc R U . . .
C18 C 0.0502(8) 0.3893(5) 0.5715(3) 0.066(2) Uani 1 1 d . . . . .
H18A H 0.137019 0.362370 0.559561 0.098 Uiso 1 1 calc R U . . .
H18B H -0.018531 0.389523 0.530821 0.098 Uiso 1 1 calc R U . . .
H18C H 0.015490 0.352181 0.607918 0.098 Uiso 1 1 calc R U . . .
C14 C 0.5166(5) 0.6460(4) 0.7128(3) 0.0374(13) Uani 1 1 d . . . . .
H14 H 0.506831 0.680386 0.668049 0.045 Uiso 1 1 calc R U . . .
C15 C 0.4941(11) 0.7135(6) 0.7685(5) 0.098(3) Uani 1 1 d . . . . .
H15A H 0.401855 0.741332 0.759042 0.148 Uiso 1 1 calc R U . . .
H15B H 0.564570 0.762488 0.770184 0.148 Uiso 1 1 calc R U . . .
H15C H 0.501202 0.680915 0.812721 0.148 Uiso 1 1 calc R U . . .
C16 C 0.6612(7) 0.6086(6) 0.7249(5) 0.089(3) Uani 1 1 d . . . . .
H16A H 0.679416 0.568956 0.686191 0.134 Uiso 1 1 calc R U . . .
H16B H 0.671705 0.572029 0.767430 0.134 Uiso 1 1 calc R U . . .
H16C H 0.727174 0.660475 0.729045 0.134 Uiso 1 1 calc R U . . .
C7 C 0.2068(5) 0.7055(4) 0.6034(3) 0.0286(11) Uani 1 1 d . . . . .
C6 C 0.1870(5) 0.7759(4) 0.5448(2) 0.0296(11) Uani 1 1 d . . . . .
C5 C 0.0556(6) 0.8158(4) 0.5337(3) 0.0436(14) Uani 1 1 d . . . . .
H5 H -0.015002 0.795175 0.560027 0.052 Uiso 1 1 calc R U . . .
C4 C 0.0265(6) 0.8845(5) 0.4855(3) 0.0554(17) Uani 1 1 d . . . . .
H4 H -0.065138 0.908246 0.477098 0.067 Uiso 1 1 calc R U . . .
C3 C 0.1269(7) 0.9189(5) 0.4496(3) 0.0538(17) Uani 1 1 d . . . . .
H3 H 0.106589 0.969006 0.418415 0.065 Uiso 1 1 calc R U . . .
C2 C 0.2579(6) 0.8814(4) 0.4584(3) 0.0433(14) Uani 1 1 d . . . . .
H2 H 0.327868 0.904795 0.432790 0.052 Uiso 1 1 calc R U . . .
C1 C 0.2878(5) 0.8083(4) 0.5056(3) 0.0306(12) Uani 1 1 d . . . . .
C20 C 0.5647(5) 0.8116(4) 0.5817(2) 0.0295(11) Uani 1 1 d . . . . .
C25 C 0.6987(5) 0.7785(4) 0.5970(3) 0.0405(14) Uani 1 1 d . . . . .
H25 H 0.730973 0.728325 0.571466 0.049 Uiso 1 1 calc R U . . .
C24 C 0.7850(6) 0.8192(5) 0.6498(3) 0.0529(17) Uani 1 1 d . . . . .
H24 H 0.877219 0.797224 0.660129 0.063 Uiso 1 1 calc R U . . .
C23 C 0.7385(7) 0.8910(5) 0.6874(3) 0.0526(17) Uani 1 1 d . . . . .
H23 H 0.797566 0.917747 0.724228 0.063 Uiso 1 1 calc R U . . .
C22 C 0.6063(7) 0.9240(4) 0.6716(3) 0.0517(16) Uani 1 1 d . . . . .
H22 H 0.574628 0.974225 0.697273 0.062 Uiso 1 1 calc R U . . .
C21 C 0.5183(6) 0.8848(4) 0.6185(3) 0.0403(13) Uani 1 1 d . . . . .
H21 H 0.426941 0.908106 0.607684 0.048 Uiso 1 1 calc R U . . .
C27 C 0.6251(6) 0.8591(4) 0.4342(3) 0.0445(15) Uani 1 1 d . . . . .
H27 H 0.659135 0.888703 0.476185 0.053 Uiso 1 1 calc R U . . .
C28 C 0.6719(6) 0.8868(5) 0.3737(3) 0.0492(16) Uani 1 1 d . . . . .
H28 H 0.737473 0.935820 0.373983 0.059 Uiso 1 1 calc R U . . .
C29 C 0.6248(6) 0.8442(5) 0.3129(3) 0.0498(16) Uani 1 1 d . . . . .
H29 H 0.658600 0.863004 0.271368 0.060 Uiso 1 1 calc R U . . .
C30 C 0.5284(7) 0.7743(5) 0.3125(3) 0.0519(17) Uani 1 1 d . . . . .
H30 H 0.495054 0.745409 0.270167 0.062 Uiso 1 1 calc R U . . .
C31 C 0.4797(6) 0.7457(4) 0.3719(3) 0.0428(14) Uani 1 1 d . . . . .
H31 H 0.413058 0.697181 0.370921 0.051 Uiso 1 1 calc R U . . .

loop_
_atom_site_aniso_label
_atom_site_aniso_U_11
_atom_site_aniso_U_22
_atom_site_aniso_U_33
_atom_site_aniso_U_23
_atom_site_aniso_U_13
_atom_site_aniso_U_12
Pd1 0.0407(2) 0.0302(2) 0.0272(2) -0.00062(18) 0.01327(17) 0.00412(19)
Cl1 0.0631(9) 0.0251(7) 0.0487(8) 0.0010(6) 0.0397(7) 0.0087(6)
P1 0.0304(7) 0.0303(7) 0.0213(6) -0.0003(5) 0.0065(5) 0.0021(5)
N1 0.032(2) 0.026(2) 0.021(2) 0.0016(17) 0.0082(17) 0.0018(18)
O1 0.047(2) 0.040(2) 0.034(2) 0.0043(17) 0.0229(18) 0.0125(18)
C26 0.039(3) 0.033(3) 0.023(3) 0.004(2) 0.007(2) 0.006(2)
C8 0.037(3) 0.027(3) 0.022(3) -0.006(2) 0.012(2) 0.006(2)
C13 0.039(3) 0.034(3) 0.029(3) 0.001(2) 0.013(2) 0.009(2)
C12 0.044(3) 0.047(4) 0.026(3) 0.008(2) 0.009(2) 0.012(3)
C11 0.066(4) 0.030(3) 0.037(3) 0.010(3) 0.021(3) 0.006(3)
C10 0.058(4) 0.040(3) 0.036(3) 0.003(3) 0.019(3) -0.007(3)
C9 0.050(3) 0.036(3) 0.030(3) -0.006(2) 0.015(3) -0.001(3)
C17 0.057(4) 0.052(4) 0.038(3) 0.007(3) 0.002(3) -0.018(3)
C19 0.052(4) 0.077(5) 0.062(5) 0.008(4) -0.004(4) -0.005(4)
C18 0.092(6) 0.056(4) 0.046(4) -0.006(3) -0.003(4) -0.022(4)
C14 0.036(3) 0.042(3) 0.033(3) 0.009(3) 0.001(2) 0.000(3)
C15 0.145(9) 0.054(5) 0.105(7) -0.033(5) 0.055(6) -0.040(5)
C16 0.041(4) 0.075(6) 0.151(9) 0.020(6) 0.006(5) 0.005(4)
C7 0.026(3) 0.031(3) 0.029(3) -0.003(2) 0.003(2) -0.002(2)
C6 0.028(3) 0.034(3) 0.027(3) -0.001(2) 0.002(2) 0.000(2)
C5 0.032(3) 0.049(4) 0.050(4) 0.006(3) 0.008(3) 0.003(3)
C4 0.036(3) 0.069(5) 0.060(4) 0.013(4) 0.002(3) 0.021(3)
C3 0.054(4) 0.062(4) 0.047(4) 0.020(3) 0.008(3) 0.021(3)
C2 0.043(3) 0.049(4) 0.039(3) 0.015(3) 0.009(3) 0.010(3)
C1 0.030(3) 0.034(3) 0.027(3) 0.001(2) 0.003(2) 0.005(2)
C20 0.035(3) 0.031(3) 0.023(3) 0.001(2) 0.003(2) -0.007(2)
C25 0.031(3) 0.058(4) 0.032(3) 0.000(3) 0.004(2) 0.001(3)
C24 0.034(3) 0.086(5) 0.037(3) 0.004(3) -0.002(3) -0.008(3)
C23 0.054(4) 0.063(4) 0.039(3) -0.002(3) -0.002(3) -0.022(3)
C22 0.068(4) 0.044(4) 0.043(4) -0.016(3) 0.008(3) -0.007(3)
C21 0.043(3) 0.044(3) 0.034(3) -0.001(3) 0.002(3) 0.003(3)
C27 0.045(3) 0.062(4) 0.028(3) 0.004(3) 0.009(3) -0.011(3)
C28 0.042(3) 0.070(4) 0.036(3) 0.011(3) 0.011(3) -0.011(3)
C29 0.049(4) 0.071(5) 0.033(3) 0.012(3) 0.018(3) 0.005(3)
C30 0.079(5) 0.058(4) 0.019(3) -0.004(3) 0.005(3) 0.006(4)
C31 0.052(4) 0.046(4) 0.031(3) -0.001(3) 0.005(3) -0.004(3)

loop_
_atom_type_symbol
_atom_type_description
_atom_type_scat_dispersion_real
_atom_type_scat_dispersion_imag
_atom_type_scat_source
C C 0.0033 0.0016 'International Tables Vol C Tables 4.2.6.8 and 6.1.1.4'
H H 0.0000 0.0000 'International Tables Vol C Tables 4.2.6.8 and 6.1.1.4'
Cl Cl 0.1484 0.1585 'International Tables Vol C Tables 4.2.6.8 and 6.1.1.4'
N N 0.0061 0.0033 'International Tables Vol C Tables 4.2.6.8 and 6.1.1.4'
O O 0.0106 0.0060 'International Tables Vol C Tables 4.2.6.8 and 6.1.1.4'
P P 0.1023 0.0942 'International Tables Vol C Tables 4.2.6.8 and 6.1.1.4'
Pd Pd -0.9988 1.0072 'International Tables Vol C Tables 4.2.6.8 and 6.1.1.4'

loop_
_geom_angle_atom_site_label_1
_geom_angle_atom_site_label_2
_geom_angle_atom_site_label_3
_geom_angle
_geom_angle_site_symmetry_1
_geom_angle_site_symmetry_3
_geom_angle_publ_flag
Cl1 Pd1 Cl1 84.57(5) 3_666 . ?
P1 Pd1 Cl1 176.25(5) . . ?
P1 Pd1 Cl1 92.54(5) . 3_666 ?
N1 Pd1 Cl1 93.23(12) . . ?
N1 Pd1 Cl1 175.50(12) . 3_666 ?
N1 Pd1 P1 89.81(12) . . ?
Pd1 Cl1 Pd1 95.43(5) 3_666 . ?
C26 P1 Pd1 116.95(18) . . ?
C1 P1 Pd1 108.04(18) . . ?
C1 P1 C26 105.0(2) . . ?
C1 P1 C20 108.2(2) . . ?
C20 P1 Pd1 112.86(17) . . ?
C20 P1 C26 105.2(2) . . ?
C8 N1 Pd1 112.9(3) . . ?
C7 N1 Pd1 131.2(3) . . ?
C7 N1 C8 115.8(4) . . ?
C27 C26 P1 121.3(4) . . ?
C27 C26 C31 119.0(5) . . ?
C31 C26 P1 119.6(4) . . ?
C13 C8 N1 119.6(5) . . ?
C13 C8 C9 120.8(5) . . ?
C9 C8 N1 119.6(4) . . ?
C8 C13 C14 122.3(5) . . ?
C12 C13 C8 118.2(5) . . ?
C12 C13 C14 119.6(5) . . ?
C13 C12 H12 119.3 . . ?
C11 C12 C13 121.5(5) . . ?
C11 C12 H12 119.3 . . ?
C12 C11 H11 120.4 . . ?
C12 C11 C10 119.2(5) . . ?
C10 C11 H11 120.4 . . ?
C11 C10 H10 118.8 . . ?
C11 C10 C9 122.5(6) . . ?
C9 C10 H10 118.8 . . ?
C8 C9 C17 122.9(5) . . ?
C10 C9 C8 117.8(5) . . ?
C10 C9 C17 119.2(5) . . ?
C9 C17 H17 107.7 . . ?
C9 C17 C18 112.8(5) . . ?
C19 C17 C9 111.2(5) . . ?
C19 C17 H17 107.7 . . ?
C19 C17 C18 109.4(6) . . ?
C18 C17 H17 107.7 . . ?
C17 C19 H19A 109.5 . . ?
C17 C19 H19B 109.5 . . ?
C17 C19 H19C 109.5 . . ?
H19A C19 H19B 109.5 . . ?
H19A C19 H19C 109.5 . . ?
H19B C19 H19C 109.5 . . ?
C17 C18 H18A 109.5 . . ?
C17 C18 H18B 109.5 . . ?
C17 C18 H18C 109.5 . . ?
H18A C18 H18B 109.5 . . ?
H18A C18 H18C 109.5 . . ?
H18B C18 H18C 109.5 . . ?
C13 C14 H14 108.1 . . ?
C15 C14 C13 109.9(5) . . ?
C15 C14 H14 108.1 . . ?
C15 C14 C16 109.2(7) . . ?
C16 C14 C13 113.3(5) . . ?
C16 C14 H14 108.1 . . ?
C14 C15 H15A 109.5 . . ?
C14 C15 H15B 109.5 . . ?
C14 C15 H15C 109.5 . . ?
H15A C15 H15B 109.5 . . ?
H15A C15 H15C 109.5 . . ?
H15B C15 H15C 109.5 . . ?
C14 C16 H16A 109.5 . . ?
C14 C16 H16B 109.5 . . ?
C14 C16 H16C 109.5 . . ?
H16A C16 H16B 109.5 . . ?
H16A C16 H16C 109.5 . . ?
H16B C16 H16C 109.5 . . ?
N1 C7 C6 119.6(4) . . ?
O1 C7 N1 124.2(5) . . ?
O1 C7 C6 116.2(4) . . ?
C5 C6 C7 115.2(5) . . ?
C1 C6 C7 126.8(4) . . ?
C1 C6 C5 117.8(5) . . ?
C6 C5 H5 119.4 . . ?
C4 C5 C6 121.2(5) . . ?
C4 C5 H5 119.4 . . ?
C5 C4 H4 119.6 . . ?
C3 C4 C5 120.9(6) . . ?
C3 C4 H4 119.6 . . ?
C4 C3 H3 120.0 . . ?
C4 C3 C2 120.1(6) . . ?
C2 C3 H3 120.0 . . ?
C3 C2 H2 120.2 . . ?
C3 C2 C1 119.6(5) . . ?
C1 C2 H2 120.2 . . ?
C6 C1 P1 120.5(4) . . ?
C6 C1 C2 120.4(5) . . ?
C2 C1 P1 119.1(4) . . ?
C25 C20 P1 117.4(4) . . ?
C21 C20 P1 122.4(4) . . ?
C21 C20 C25 120.2(5) . . ?
C20 C25 H25 120.3 . . ?
C24 C25 C20 119.4(6) . . ?
C24 C25 H25 120.3 . . ?
C25 C24 H24 119.7 . . ?
C23 C24 C25 120.6(6) . . ?
C23 C24 H24 119.7 . . ?
C24 C23 H23 120.2 . . ?
C22 C23 C24 119.7(6) . . ?
C22 C23 H23 120.2 . . ?
C23 C22 H22 119.6 . . ?
C23 C22 C21 120.7(6) . . ?
C21 C22 H22 119.6 . . ?
C20 C21 C22 119.4(6) . . ?
C20 C21 H21 120.3 . . ?
C22 C21 H21 120.3 . . ?
C26 C27 H27 120.0 . . ?
C28 C27 C26 120.1(6) . . ?
C28 C27 H27 120.0 . . ?
C27 C28 H28 119.7 . . ?
C29 C28 C27 120.6(6) . . ?
C29 C28 H28 119.7 . . ?
C28 C29 H29 120.2 . . ?
C28 C29 C30 119.6(5) . . ?
C30 C29 H29 120.2 . . ?
C29 C30 H30 119.5 . . ?
C31 C30 C29 121.0(6) . . ?
C31 C30 H30 119.5 . . ?
C26 C31 H31 120.2 . . ?
C30 C31 C26 119.6(6) . . ?
C30 C31 H31 120.2 . . ?

loop_
_geom_bond_atom_site_label_1
_geom_bond_atom_site_label_2
_geom_bond_distance
_geom_bond_site_symmetry_2
_geom_bond_publ_flag
Pd1 Cl1 2.3491(13) 3_666 ?
Pd1 Cl1 2.4549(14) . ?
Pd1 P1 2.2096(14) . ?
Pd1 N1 2.040(4) . ?
P1 C26 1.818(5) . ?
P1 C1 1.797(5) . ?
P1 C20 1.816(5) . ?
N1 C8 1.451(6) . ?
N1 C7 1.337(6) . ?
O1 C7 1.231(6) . ?
C26 C27 1.387(8) . ?
C26 C31 1.397(7) . ?
C8 C13 1.404(7) . ?
C8 C9 1.409(7) . ?
C13 C12 1.401(7) . ?
C13 C14 1.511(8) . ?
C12 H12 0.9500 . ?
C12 C11 1.372(8) . ?
C11 H11 0.9500 . ?
C11 C10 1.374(8) . ?
C10 H10 0.9500 . ?
C10 C9 1.385(8) . ?
C9 C17 1.518(8) . ?
C17 H17 1.0000 . ?
C17 C19 1.498(9) . ?
C17 C18 1.541(9) . ?
C19 H19A 0.9800 . ?
C19 H19B 0.9800 . ?
C19 H19C 0.9800 . ?
C18 H18A 0.9800 . ?
C18 H18B 0.9800 . ?
C18 H18C 0.9800 . ?
C14 H14 1.0000 . ?
C14 C15 1.493(9) . ?
C14 C16 1.498(9) . ?
C15 H15A 0.9800 . ?
C15 H15B 0.9800 . ?
C15 H15C 0.9800 . ?
C16 H16A 0.9800 . ?
C16 H16B 0.9800 . ?
C16 H16C 0.9800 . ?
C7 C6 1.525(7) . ?
C6 C5 1.394(7) . ?
C6 C1 1.391(7) . ?
C5 H5 0.9500 . ?
C5 C4 1.373(8) . ?
C4 H4 0.9500 . ?
C4 C3 1.357(9) . ?
C3 H3 0.9500 . ?
C3 C2 1.375(8) . ?
C2 H2 0.9500 . ?
C2 C1 1.408(7) . ?
C20 C25 1.386(7) . ?
C20 C21 1.379(7) . ?
C25 H25 0.9500 . ?
C25 C24 1.386(8) . ?
C24 H24 0.9500 . ?
C24 C23 1.374(9) . ?
C23 H23 0.9500 . ?
C23 C22 1.370(9) . ?
C22 H22 0.9500 . ?
C22 C21 1.389(8) . ?
C21 H21 0.9500 . ?
C27 H27 0.9500 . ?
C27 C28 1.374(8) . ?
C28 H28 0.9500 . ?
C28 C29 1.369(9) . ?
C29 H29 0.9500 . ?
C29 C30 1.372(9) . ?
C30 H30 0.9500 . ?
C30 C31 1.368(8) . ?
C31 H31 0.9500 . ?

loop_
_geom_torsion_atom_site_label_1
_geom_torsion_atom_site_label_2
_geom_torsion_atom_site_label_3
_geom_torsion_atom_site_label_4
_geom_torsion
_geom_torsion_site_symmetry_1
_geom_torsion_site_symmetry_2
_geom_torsion_site_symmetry_3
_geom_torsion_site_symmetry_4
_geom_torsion_publ_flag
Pd1 P1 C26 C27 -138.9(4) . . . . ?
Pd1 P1 C26 C31 45.1(5) . . . . ?
Pd1 P1 C1 C6 34.8(5) . . . . ?
Pd1 P1 C1 C2 -143.2(4) . . . . ?
Pd1 P1 C20 C25 58.5(4) . . . . ?
Pd1 P1 C20 C21 -121.4(4) . . . . ?
Pd1 N1 C8 C13 77.4(5) . . . . ?
Pd1 N1 C8 C9 -101.6(4) . . . . ?
Pd1 N1 C7 O1 -174.2(4) . . . . ?
Pd1 N1 C7 C6 7.8(7) . . . . ?
P1 C26 C27 C28 -176.0(5) . . . . ?
P1 C26 C31 C30 176.4(5) . . . . ?
P1 C20 C25 C24 -179.5(4) . . . . ?
P1 C20 C21 C22 179.0(4) . . . . ?
N1 C8 C13 C12 -178.4(4) . . . . ?
N1 C8 C13 C14 2.7(7) . . . . ?
N1 C8 C9 C10 179.1(5) . . . . ?
N1 C8 C9 C17 -1.4(8) . . . . ?
N1 C7 C6 C5 148.2(5) . . . . ?
N1 C7 C6 C1 -36.7(7) . . . . ?
O1 C7 C6 C5 -30.0(7) . . . . ?
O1 C7 C6 C1 145.1(5) . . . . ?
C26 P1 C1 C6 160.4(4) . . . . ?
C26 P1 C1 C2 -17.7(5) . . . . ?
C26 P1 C20 C25 -70.1(5) . . . . ?
C26 P1 C20 C21 110.0(5) . . . . ?
C26 C27 C28 C29 -0.6(10) . . . . ?
C8 N1 C7 O1 2.2(7) . . . . ?
C8 N1 C7 C6 -175.8(4) . . . . ?
C8 C13 C12 C11 -0.7(8) . . . . ?
C8 C13 C14 C15 107.2(7) . . . . ?
C8 C13 C14 C16 -130.4(6) . . . . ?
C8 C9 C17 C19 -101.4(6) . . . . ?
C8 C9 C17 C18 135.3(6) . . . . ?
C13 C8 C9 C10 0.1(7) . . . . ?
C13 C8 C9 C17 179.7(5) . . . . ?
C13 C12 C11 C10 0.0(8) . . . . ?
C12 C13 C14 C15 -71.8(7) . . . . ?
C12 C13 C14 C16 50.7(8) . . . . ?
C12 C11 C10 C9 0.8(9) . . . . ?
C11 C10 C9 C8 -0.8(8) . . . . ?
C11 C10 C9 C17 179.6(5) . . . . ?
C10 C9 C17 C19 78.2(7) . . . . ?
C10 C9 C17 C18 -45.1(8) . . . . ?
C9 C8 C13 C12 0.6(7) . . . . ?
C9 C8 C13 C14 -178.4(5) . . . . ?
C14 C13 C12 C11 178.3(5) . . . . ?
C7 N1 C8 C13 -99.6(5) . . . . ?
C7 N1 C8 C9 81.4(6) . . . . ?
C7 C6 C5 C4 175.9(6) . . . . ?
C7 C6 C1 P1 9.3(7) . . . . ?
C7 C6 C1 C2 -172.6(5) . . . . ?
C6 C5 C4 C3 -3.4(10) . . . . ?
C5 C6 C1 P1 -175.6(4) . . . . ?
C5 C6 C1 C2 2.5(8) . . . . ?
C5 C4 C3 C2 3.8(11) . . . . ?
C4 C3 C2 C1 -1.0(10) . . . . ?
C3 C2 C1 P1 176.0(5) . . . . ?
C3 C2 C1 C6 -2.1(9) . . . . ?
C1 P1 C26 C27 101.3(5) . . . . ?
C1 P1 C26 C31 -74.6(5) . . . . ?
C1 P1 C20 C25 178.0(4) . . . . ?
C1 P1 C20 C21 -1.9(5) . . . . ?
C1 C6 C5 C4 0.3(9) . . . . ?
C20 P1 C26 C27 -12.7(5) . . . . ?
C20 P1 C26 C31 171.3(4) . . . . ?
C20 P1 C1 C6 -87.6(5) . . . . ?
C20 P1 C1 C2 94.3(5) . . . . ?
C20 C25 C24 C23 0.8(9) . . . . ?
C25 C20 C21 C22 -0.9(8) . . . . ?
C25 C24 C23 C22 -1.3(10) . . . . ?
C24 C23 C22 C21 0.8(10) . . . . ?
C23 C22 C21 C20 0.3(9) . . . . ?
C21 C20 C25 C24 0.4(8) . . . . ?
C27 C26 C31 C30 0.3(9) . . . . ?
C27 C28 C29 C30 1.0(10) . . . . ?
C28 C29 C30 C31 -0.7(10) . . . . ?
C29 C30 C31 C26 0.1(10) . . . . ?
C31 C26 C27 C28 0.0(9) . . . . ?
